data_2202096
loop_
_publ_author_name
'Krishnamoorthy, Belli Sundaram'
'Sarangarajan, Thanjavur Ramabhadran'
'Thanikachalam, Kanagasabapathy'
'Panchanatheswaran, Krishnaswamy'
'Jeyaraman, Ramasubbu'

_publ_section_title <i>r</i>-2,<i>c</i>-6-Bis(4-chlorophenyl)-3,5-dimethyltetrahydropyran-<i>t</i>-4-ol
_journal_issue 2
_journal_name_full 'Acta Crystallographica Section E'
_journal_page_first o111
_journal_page_last o113
_journal_paper_doi 10.1107/S1600536802023310
_journal_volume 59
_journal_year 2003
_chemical_formula_iupac 'C19 H20 Cl2 O2'
_chemical_formula_moiety 'C19 H20 Cl2 O2'
_chemical_formula_sum 'C19 H20 Cl2 O2'
_chemical_formula_weight 351.25
_chemical_melting_point .385E-305
_chemical_name_systematic
;
r-2,c-6-bis(4-chlorophenyl)-3,5-dimethyltetrahydropyran-t-4-ol
;
_space_group_IT_number 14
_symmetry_cell_setting monoclinic
_symmetry_space_group_name_Hall '-P 2ybc'
_symmetry_space_group_name_H-M 'P 1 21/c 1'
_atom_sites_solution_hydrogens geom
_atom_sites_solution_primary direct
_atom_sites_solution_secondary difmap
_cell_angle_alpha 90
_cell_angle_beta 99.728(9)
_cell_angle_gamma 90
_cell_formula_units_Z 8
_cell_length_a 12.1315(9)
_cell_length_b 11.7075(19)
_cell_length_c 26.177(3)
_cell_measurement_reflns_used 25
_cell_measurement_temperature 298
_cell_measurement_theta_max 12
_cell_measurement_theta_min 2
_cell_volume 3664.4(8)
_computing_cell_refinement 'CAD-4 Software'
_computing_data_collection 'CAD-4 Software (Enraf-Nonius, 1989)'
_computing_data_reduction 'MolEN (Fair, 1990)'
_computing_molecular_graphics 'ORTEP-3 for windows (Farrugia, 1997)'
_computing_publication_material 'PLATON (Spek, 2003)'
_computing_structure_refinement 'SHELXL97 (Sheldrick, 1997)'
_computing_structure_solution 'SHELXS97 (Sheldrick, 1997)'
_diffrn_ambient_temperature 298
_diffrn_detector_area_resol_mean 18.4
_diffrn_measured_fraction_theta_full 1.00
_diffrn_measured_fraction_theta_max 1.00
_diffrn_measurement_device_type 'Enraf-Nonius CAD-4'
_diffrn_measurement_method \w-2\q
_diffrn_radiation_monochromator graphite
_diffrn_radiation_source 'Rotating Anode'
_diffrn_radiation_type 'Mo K\a'
_diffrn_radiation_wavelength 0.71069
_diffrn_reflns_av_R_equivalents 0.0268
_diffrn_reflns_av_sigmaI/netI 0.0186
_diffrn_reflns_limit_h_max 14
_diffrn_reflns_limit_h_min 0
_diffrn_reflns_limit_k_max 14
_diffrn_reflns_limit_k_min 0
_diffrn_reflns_limit_l_max 31
_diffrn_reflns_limit_l_min -31
_diffrn_reflns_number 7004
_diffrn_reflns_reduction_process
;
 ?
;
_diffrn_reflns_theta_full 25.31
_diffrn_reflns_theta_max 25.31
_diffrn_reflns_theta_min 1.58
_diffrn_standards_decay_% negligible
_diffrn_standards_interval_count 100
_diffrn_standards_number 3
_exptl_absorpt_coefficient_mu 0.361
_exptl_absorpt_correction_T_max 0.9985
_exptl_absorpt_correction_T_min 0.6500
_exptl_absorpt_correction_type '\y scan'
_exptl_absorpt_process_details '(North et al., 1968)'
_exptl_crystal_colour colourless
_exptl_crystal_density_diffrn 1.273
_exptl_crystal_density_method 'Not Measured'
_exptl_crystal_description plate
_exptl_crystal_F_000 1472
_exptl_crystal_size_max 0.2
_exptl_crystal_size_mid 0.2
_exptl_crystal_size_min 0.1
_refine_diff_density_max 0.500
_refine_diff_density_min -0.420
_refine_ls_extinction_coef 0.0046(5)
_refine_ls_extinction_expression FC^*^=KFC[1+0.001XFC^2^\L^3^/SIN(2\Q)]^-1/4^
_refine_ls_extinction_method SHELXL
_refine_ls_goodness_of_fit_ref 1.063
_refine_ls_hydrogen_treatment mixed
_refine_ls_matrix_type full
_refine_ls_number_parameters 423
_refine_ls_number_reflns 6670
_refine_ls_number_restraints 0
_refine_ls_restrained_S_all 1.063
_refine_ls_R_factor_all 0.0724
_refine_ls_R_factor_gt 0.0526
_refine_ls_shift/su_max <0.001
_refine_ls_shift/su_mean 0.000
_refine_ls_structure_factor_coef Fsqd
_refine_ls_weighting_details 'calc w = 1/[\s^2^(Fo^2^)+(0.0590P)^2^+2.0872P] where P = (Fo^2^+2Fc^2^)/3'
_refine_ls_weighting_scheme calc
_refine_ls_wR_factor_gt 0.1275
_refine_ls_wR_factor_ref 0.1463
_reflns_number_gt 5034
_reflns_number_total 6670
_reflns_threshold_expression I>2\s(I)
_cod_data_source_file ob6197.cif
_cod_data_source_block I
_cod_depositor_comments
;
The following automatic conversions were performed:
'_symmetry_cell_setting' value 'Monoclinic' changed to 'monoclinic'
according to '/home/saulius/struct/CIF-dictionaries/cif_core.dic'
dictionary named 'cif_core.dic' version 2.4.1 from 2010-06-29.

Automatic conversion script
Id: cif_fix_enum 1527 2010-12-29 10:47:43Z saulius 

The following automatic conversions were performed:

'_symmetry_cell_setting' value 'Monoclinic' changed to 'monoclinic'
according to /home/saulius/struct/CIF-dictionaries/cif_core.dic
dictionary named 'cif_core.dic' version 2.4.1 from
2010-06-29.

'_atom_sites_solution_hydrogens' value 'geom ' changed
to 'geom' according to
/home/saulius/struct/CIF-dictionaries/cif_core.dic dictionary named
'cif_core.dic' version 2.4.1 from
2010-06-29.

'_atom_sites_solution_primary' value 'direct ' changed
to 'direct' according to
/home/saulius/struct/CIF-dictionaries/cif_core.dic dictionary named
'cif_core.dic' version 2.4.1 from
2010-06-29.

'_atom_sites_solution_secondary' value 'difmap ' changed
to 'difmap' according to
/home/saulius/struct/CIF-dictionaries/cif_core.dic dictionary named
'cif_core.dic' version 2.4.1 from
2010-06-29.

'_refine_ls_weighting_scheme' value 'calc ' changed to
'calc' according to
/home/saulius/struct/CIF-dictionaries/cif_core.dic dictionary named
'cif_core.dic' version 2.4.1 from 2010-06-29.

Automatic conversion script
Id: cif_fix_values 1715 2011-07-08 13:25:40Z adriana 
;
_cod_original_sg_symbol_H-M 'P 21/c'
_cod_database_code 2202096

loop_
_symmetry_equiv_pos_as_xyz
x,y,z
-x,1/2+y,1/2-z
-x,-y,-z
x,1/2-y,1/2+z

loop_
_atom_site_aniso_label
_atom_site_aniso_U_11
_atom_site_aniso_U_22
_atom_site_aniso_U_33
_atom_site_aniso_U_12
_atom_site_aniso_U_13
_atom_site_aniso_U_23
Cl1 0.0801(5) 0.0643(5) 0.1260(7) -0.0307(4) 0.0096(5) -0.0023(5)
Cl2 0.0810(6) 0.1165(8) 0.1065(7) 0.0215(5) 0.0084(5) -0.0355(6)
O1 0.0544(10) 0.0557(10) 0.0674(11) -0.0073(8) 0.0093(8) -0.0041(9)
O8 0.0633(11) 0.0690(12) 0.0549(10) -0.0235(9) 0.0130(9) 0.0100(9)
C2 0.0550(14) 0.0504(14) 0.0569(14) -0.0083(11) 0.0119(11) 0.0055(11)
C3 0.0521(14) 0.0548(15) 0.0601(15) -0.0071(11) 0.0101(11) 0.0129(12)
C4 0.0549(14) 0.0589(15) 0.0495(13) -0.0129(12) 0.0051(11) 0.0120(12)
C5 0.0635(15) 0.0562(15) 0.0495(13) -0.0160(12) 0.0095(11) 0.0092(12)
C6 0.0648(16) 0.0517(14) 0.0542(14) -0.0084(12) 0.0098(12) 0.0077(12)
C7 0.0589(17) 0.0654(18) 0.099(2) -0.0033(14) 0.0148(16) 0.0051(17)
C9 0.082(2) 0.0678(18) 0.0711(18) -0.0237(16) 0.0140(15) -0.0006(15)
C10 0.0502(13) 0.0523(14) 0.0585(14) -0.0090(11) 0.0089(11) 0.0065(12)
C11 0.0549(14) 0.0547(15) 0.0665(16) -0.0099(12) 0.0162(12) 0.0048(13)
C12 0.0591(16) 0.0557(15) 0.0718(17) -0.0061(13) 0.0120(13) -0.0035(13)
C13 0.0495(14) 0.0521(15) 0.0818(19) -0.0103(12) 0.0021(13) 0.0059(14)
C14 0.0660(17) 0.0715(19) 0.084(2) -0.0208(15) 0.0261(15) 0.0102(16)
C15 0.0708(18) 0.0689(18) 0.0702(17) -0.0169(15) 0.0234(14) -0.0004(15)
C16 0.0641(16) 0.0532(15) 0.0579(15) -0.0035(12) 0.0066(12) 0.0019(12)
C17 0.098(2) 0.0628(19) 0.087(2) -0.0037(17) 0.0236(19) 0.0137(17)
C18 0.100(3) 0.0566(18) 0.106(3) 0.0126(18) 0.018(2) -0.0014(18)
C19 0.0617(17) 0.078(2) 0.0700(18) 0.0044(15) -0.0029(14) -0.0165(16)
C20 0.0662(18) 0.078(2) 0.077(2) -0.0013(16) 0.0150(15) -0.0009(16)
C21 0.0718(18) 0.0594(17) 0.0770(19) -0.0017(14) 0.0167(15) 0.0112(14)
Cl1A 0.1483(10) 0.0920(7) 0.1186(8) -0.0418(7) 0.0546(7) -0.0428(6)
Cl2A 0.1416(9) 0.0872(6) 0.0903(6) -0.0260(6) 0.0513(6) -0.0007(5)
O1A 0.0570(10) 0.0522(10) 0.0480(9) 0.0117(8) 0.0123(7) -0.0012(8)
O8A 0.0983(15) 0.0662(13) 0.0471(10) 0.0292(11) 0.0149(10) 0.0000(9)
C2A 0.0515(13) 0.0585(15) 0.0445(12) 0.0122(11) 0.0076(10) 0.0052(11)
C3A 0.0521(14) 0.0737(18) 0.0557(14) 0.0218(13) 0.0106(11) 0.0101(13)
C4A 0.0661(16) 0.0662(17) 0.0611(16) 0.0332(14) 0.0196(13) 0.0103(13)
C5A 0.0677(16) 0.0573(15) 0.0562(14) 0.0282(13) 0.0147(12) 0.0079(12)
C6A 0.0588(14) 0.0508(14) 0.0449(12) 0.0161(11) 0.0053(11) -0.0010(11)
C7A 0.0643(18) 0.095(2) 0.083(2) 0.0153(17) 0.0231(16) 0.0096(18)
C9A 0.113(3) 0.0608(18) 0.091(2) 0.0255(18) 0.041(2) -0.0074(17)
C10A 0.0517(14) 0.0630(16) 0.0519(14) 0.0085(12) 0.0100(11) 0.0004(12)
C11A 0.0807(19) 0.0675(18) 0.0566(15) 0.0035(15) 0.0176(14) 0.0025(14)
C12A 0.093(2) 0.0638(18) 0.079(2) -0.0050(16) 0.0298(17) 0.0030(16)
C13A 0.076(2) 0.077(2) 0.076(2) -0.0107(16) 0.0274(16) -0.0162(17)
C14A 0.096(2) 0.088(2) 0.0563(16) -0.0019(19) 0.0096(16) -0.0124(17)
C15A 0.083(2) 0.0708(19) 0.0519(15) 0.0074(15) 0.0089(14) 0.0019(14)
C16A 0.0613(15) 0.0481(13) 0.0457(12) 0.0163(11) 0.0071(11) -0.0022(11)
C17A 0.0704(17) 0.0625(16) 0.0508(14) 0.0049(14) 0.0029(13) -0.0048(13)
C18A 0.078(2) 0.0689(19) 0.0671(18) -0.0087(15) 0.0116(15) -0.0139(15)
C19A 0.092(2) 0.0562(16) 0.0628(17) 0.0001(15) 0.0260(16) -0.0028(13)
C20A 0.088(2) 0.083(2) 0.0534(15) 0.0078(18) 0.0100(15) 0.0139(15)
C21A 0.0646(17) 0.079(2) 0.0541(15) 0.0040(15) 0.0013(13) 0.0092(14)

loop_
_atom_site_label
_atom_site_fract_x
_atom_site_fract_y
_atom_site_fract_z
_atom_site_U_iso_or_equiv
_atom_site_thermal_displace_type
_atom_site_calc_flag
_atom_site_refinement_flags
_atom_site_occupancy
_atom_site_type_symbol
Cl1 -0.02403(7) 0.24421(7) 0.04077(4) 0.0910(3) Uani . . 1.000 Cl
Cl2 -0.15982(8) 1.11554(10) 0.23664(4) 0.1022(4) Uani . . 1.000 Cl
O1 0.14094(14) 0.75809(15) 0.12199(7) 0.0593(6) Uani . . 1.000 O
O8 0.40284(16) 0.84165(17) 0.10508(7) 0.0621(6) Uani . . 1.000 O
C2 0.2128(2) 0.6886(2) 0.09728(10) 0.0538(8) Uani . . 1.000 C
C3 0.3254(2) 0.6690(2) 0.13324(10) 0.0556(8) Uani . . 1.000 C
C4 0.3763(2) 0.7852(2) 0.15023(9) 0.0549(8) Uani . . 1.000 C
C5 0.2959(2) 0.8563(2) 0.17540(10) 0.0564(8) Uani . . 1.000 C
C6 0.1848(2) 0.8685(2) 0.13763(10) 0.0569(8) Uani . . 1.000 C
C7 0.4056(2) 0.5941(3) 0.10994(13) 0.0743(11) Uani . . 1.000 C
C9 0.3463(3) 0.9709(3) 0.19462(12) 0.0735(11) Uani . . 1.000 C
C10 0.1512(2) 0.5784(2) 0.08245(10) 0.0537(8) Uani . . 1.000 C
C11 0.1649(2) 0.5199(2) 0.03837(10) 0.0580(9) Uani . . 1.000 C
C12 0.1122(2) 0.4166(2) 0.02515(11) 0.0621(9) Uani . . 1.000 C
C13 0.0444(2) 0.3728(2) 0.05701(12) 0.0622(9) Uani . . 1.000 C
C14 0.0273(2) 0.4293(3) 0.10073(13) 0.0723(11) Uani . . 1.000 C
C15 0.0809(2) 0.5322(3) 0.11344(12) 0.0686(10) Uani . . 1.000 C
C16 0.0964(2) 0.9299(2) 0.16086(10) 0.0588(9) Uani . . 1.000 C
C17 0.0759(3) 1.0454(3) 0.15234(14) 0.0817(11) Uani . . 1.000 C
C18 -0.0018(3) 1.1027(3) 0.17596(15) 0.0875(15) Uani . . 1.000 C
C19 -0.0600(2) 1.0448(3) 0.20757(12) 0.0715(11) Uani . . 1.000 C
C20 -0.0434(3) 0.9301(3) 0.21627(12) 0.0734(11) Uani . . 1.000 C
C21 0.0344(2) 0.8741(3) 0.19265(12) 0.0689(10) Uani . . 1.000 C
Cl1A 0.22632(11) -0.05643(9) 0.32117(5) 0.1159(5) Uani . . 1.000 Cl
Cl2A 0.67787(10) 0.87250(9) 0.28889(4) 0.1027(4) Uani . . 1.000 Cl
O1A 0.39797(14) 0.47094(14) 0.39463(6) 0.0520(6) Uani . . 1.000 O
O8A 0.32641(19) 0.53403(18) 0.51305(7) 0.0702(7) Uani . . 1.000 O
C2A 0.3376(2) 0.3978(2) 0.42491(9) 0.0516(8) Uani . . 1.000 C
C3A 0.2300(2) 0.4586(2) 0.43397(10) 0.0603(9) Uani . . 1.000 C
C4A 0.2649(2) 0.5679(2) 0.46384(10) 0.0634(9) Uani . . 1.000 C
C5A 0.3338(2) 0.6438(2) 0.43421(10) 0.0599(9) Uani . . 1.000 C
C6A 0.4338(2) 0.5766(2) 0.42098(9) 0.0519(8) Uani . . 1.000 C
C7A 0.1525(3) 0.3855(3) 0.46030(13) 0.0795(11) Uani . . 1.000 C
C9A 0.3719(3) 0.7534(3) 0.46327(13) 0.0855(13) Uani . . 1.000 C
C10A 0.3156(2) 0.2847(2) 0.39789(10) 0.0554(8) Uani . . 1.000 C
C11A 0.3178(3) 0.1855(3) 0.42650(11) 0.0676(10) Uani . . 1.000 C
C12A 0.2899(3) 0.0807(3) 0.40329(13) 0.0768(11) Uani . . 1.000 C
C13A 0.2615(3) 0.0753(3) 0.35068(13) 0.0746(12) Uani . . 1.000 C
C14A 0.2614(3) 0.1718(3) 0.32099(12) 0.0805(11) Uani . . 1.000 C
C15A 0.2885(3) 0.2760(3) 0.34460(10) 0.0689(10) Uani . . 1.000 C
C16A 0.4976(2) 0.6448(2) 0.38693(9) 0.0519(8) Uani . . 1.000 C
C17A 0.6024(2) 0.6884(2) 0.40598(10) 0.0621(9) Uani . . 1.000 C
C18A 0.6578(3) 0.7581(3) 0.37607(12) 0.0714(11) Uani . . 1.000 C
C19A 0.6092(3) 0.7834(2) 0.32650(11) 0.0688(10) Uani . . 1.000 C
C20A 0.5064(3) 0.7400(3) 0.30615(11) 0.0750(11) Uani . . 1.000 C
C21A 0.4512(2) 0.6711(3) 0.33634(10) 0.0669(10) Uani . . 1.000 C
H2 0.22650 0.72720 0.06570 0.0650 Uiso calc R 1.000 H
H3 0.30940 0.63020 0.16430 0.0670 Uiso calc R 1.000 H
H4 0.44520 0.77350 0.17520 0.0660 Uiso calc R 1.000 H
H5 0.28040 0.81400 0.20570 0.0680 Uiso calc R 1.000 H
H6 0.19830 0.91040 0.10690 0.0680 Uiso calc R 1.000 H
H8 0.463(3) 0.878(3) 0.1121(14) 0.1010 Uiso . . 1.000 H
H11 0.21090 0.55070 0.01680 0.0700 Uiso calc R 1.000 H
H12 0.12280 0.37790 -0.00470 0.0750 Uiso calc R 1.000 H
H14 -0.02000 0.39880 0.12170 0.0870 Uiso calc R 1.000 H
H15 0.06940 0.57080 0.14320 0.0820 Uiso calc R 1.000 H
H17 0.11510 1.08520 0.13040 0.0980 Uiso calc R 1.000 H
H18 -0.01400 1.18040 0.17020 0.1050 Uiso calc R 1.000 H
H20 -0.08390 0.89060 0.23780 0.0880 Uiso calc R 1.000 H
H21 0.04540 0.79630 0.19840 0.0830 Uiso calc R 1.000 H
H71 0.47340 0.58470 0.13450 0.1110 Uiso calc R 1.000 H
H72 0.42240 0.62940 0.07900 0.1110 Uiso calc R 1.000 H
H73 0.37200 0.52080 0.10150 0.1110 Uiso calc R 1.000 H
H91 0.29300 1.01310 0.21040 0.1100 Uiso calc R 1.000 H
H92 0.36490 1.01350 0.16590 0.1100 Uiso calc R 1.000 H
H93 0.41260 0.95830 0.21970 0.1100 Uiso calc R 1.000 H
H2A 0.38480 0.38450 0.45860 0.0620 Uiso calc R 1.000 H
H3A 0.18860 0.48070 0.40000 0.0720 Uiso calc R 1.000 H
H4A 0.19780 0.60950 0.46930 0.0760 Uiso calc R 1.000 H
H5A 0.28640 0.66520 0.40150 0.0720 Uiso calc R 1.000 H
H6A 0.48420 0.55840 0.45330 0.0620 Uiso calc R 1.000 H
H8A 0.332(3) 0.585(3) 0.5343(13) 0.0900 Uiso . . 1.000 H
H11A 0.33850 0.18900 0.46230 0.0810 Uiso calc R 1.000 H
H12A 0.29050 0.01500 0.42330 0.0920 Uiso calc R 1.000 H
H14A 0.24320 0.16710 0.28510 0.0970 Uiso calc R 1.000 H
H15A 0.28850 0.34120 0.32430 0.0820 Uiso calc R 1.000 H
H17A 0.63620 0.67050 0.43960 0.0750 Uiso calc R 1.000 H
H18A 0.72780 0.78760 0.38970 0.0860 Uiso calc R 1.000 H
H20A 0.47390 0.75680 0.27220 0.0900 Uiso calc R 1.000 H
H21A 0.38130 0.64180 0.32240 0.0800 Uiso calc R 1.000 H
H71A 0.13280 0.31770 0.44020 0.1190 Uiso calc R 1.000 H
H72A 0.08600 0.42790 0.46300 0.1190 Uiso calc R 1.000 H
H73A 0.18980 0.36460 0.49430 0.1190 Uiso calc R 1.000 H
H91A 0.41540 0.79800 0.44320 0.1280 Uiso calc R 1.000 H
H92A 0.41660 0.73480 0.49610 0.1280 Uiso calc R 1.000 H
H93A 0.30760 0.79650 0.46890 0.1280 Uiso calc R 1.000 H

loop_
_atom_type_symbol
_atom_type_description
_atom_type_scat_dispersion_real
_atom_type_scat_dispersion_imag
_atom_type_scat_source
O O 0.0106 0.0060 'International Tables Vol C Tables 4.2.6.8 and 6.1.1.4'
Cl Cl 0.1484 0.1585 'International Tables Vol C Tables 4.2.6.8 and 6.1.1.4'
H H 0.0000 0.0000 'International Tables Vol C Tables 4.2.6.8 and 6.1.1.4'
C C 0.0033 0.0016 'International Tables Vol C Tables 4.2.6.8 and 6.1.1.4'

loop_
_geom_angle_atom_site_label_1
_geom_angle_atom_site_label_2
_geom_angle_atom_site_label_3
_geom_angle
_geom_angle_publ_flag
C2 O1 C6 114.78(18) y
C4 O8 H8 111(2) ?
C2A O1A C6A 112.57(17) y
C4A O8A H8A 113(2) ?
C3 C2 C10 112.3(2) ?
O1 C2 C3 110.8(2) ?
O1 C2 C10 106.90(19) y
C4 C3 C7 112.2(2) ?
C2 C3 C7 113.9(2) ?
C2 C3 C4 108.56(19) ?
C3 C4 C5 110.9(2) ?
O8 C4 C5 110.80(19) ?
O8 C4 C3 107.79(19) ?
C4 C5 C9 112.0(2) ?
C6 C5 C9 112.9(2) ?
C4 C5 C6 109.3(2) ?
O1 C6 C5 110.07(19) ?
C5 C6 C16 113.1(2) ?
O1 C6 C16 106.96(19) y
C2 C10 C11 121.1(2) no
C11 C10 C15 118.1(2) no
C2 C10 C15 120.8(2) no
C10 C11 C12 121.9(2) no
C11 C12 C13 118.4(2) no
C12 C13 C14 121.4(2) no
Cl1 C13 C12 119.2(2) ?
Cl1 C13 C14 119.4(2) ?
C13 C14 C15 119.4(3) no
C10 C15 C14 120.7(3) no
C6 C16 C17 121.5(2) no
C17 C16 C21 117.3(3) no
C6 C16 C21 121.2(2) no
C16 C17 C18 121.2(3) no
C17 C18 C19 119.6(3) no
Cl2 C19 C20 119.1(2) ?
Cl2 C19 C18 120.0(3) ?
C18 C19 C20 120.9(3) no
C19 C20 C21 118.9(3) no
C16 C21 C20 122.1(3) no
O1 C2 H2 108.87 no
C3 C2 H2 108.96 no
C10 C2 H2 108.93 no
C4 C3 H3 107.36 no
C2 C3 H3 107.28 no
C7 C3 H3 107.29 no
C3 C4 H4 109.07 no
C5 C4 H4 109.03 no
O8 C4 H4 109.18 no
C6 C5 H5 107.47 no
C9 C5 H5 107.39 no
C4 C5 H5 107.46 no
C16 C6 H6 108.83 no
O1 C6 H6 108.85 no
C5 C6 H6 108.94 no
C3 C7 H73 109.52 no
C3 C7 H71 109.44 no
H71 C7 H73 109.51 no
H72 C7 H73 109.44 no
H71 C7 H72 109.49 no
C3 C7 H72 109.44 no
C5 C9 H92 109.45 no
H91 C9 H92 109.50 no
H91 C9 H93 109.39 no
C5 C9 H93 109.48 no
H92 C9 H93 109.55 no
C5 C9 H91 109.45 no
C12 C11 H11 119.05 no
C10 C11 H11 119.05 no
C13 C12 H12 120.83 no
C11 C12 H12 120.77 no
C13 C14 H14 120.28 no
C15 C14 H14 120.31 no
C14 C15 H15 119.55 no
C10 C15 H15 119.70 no
C18 C17 H17 119.38 no
C16 C17 H17 119.43 no
C17 C18 H18 120.21 no
C19 C18 H18 120.18 no
C19 C20 H20 120.62 no
C21 C20 H20 120.45 no
C20 C21 H21 118.95 no
C16 C21 H21 119.00 no
O1A C2A C3A 109.36(19) ?
C3A C2A C10A 113.1(2) ?
O1A C2A C10A 109.24(19) y
C2A C3A C4A 107.4(2) ?
C4A C3A C7A 112.3(2) ?
C2A C3A C7A 114.5(2) ?
O8A C4A C5A 111.9(2) ?
C3A C4A C5A 111.0(2) ?
O8A C4A C3A 106.67(19) ?
C4A C5A C6A 109.85(19) ?
C6A C5A C9A 111.1(2) ?
C4A C5A C9A 112.6(2) ?
O1A C6A C5A 111.15(19) ?
C5A C6A C16A 111.54(19) ?
O1A C6A C16A 108.33(18) y
C2A C10A C11A 120.0(2) no
C2A C10A C15A 122.2(2) no
C11A C10A C15A 117.7(3) no
C10A C11A C12A 121.8(3) no
C11A C12A C13A 119.0(3) no
Cl1A C13A C14A 120.0(3) ?
C12A C13A C14A 120.7(3) no
Cl1A C13A C12A 119.3(3) ?
C13A C14A C15A 119.8(3) no
C10A C15A C14A 121.0(3) no
C6A C16A C21A 121.2(2) no
C17A C16A C21A 117.6(2) no
C6A C16A C17A 121.1(2) no
C16A C17A C18A 121.3(3) no
C17A C18A C19A 119.6(3) no
Cl2A C19A C18A 119.8(3) ?
Cl2A C19A C20A 119.6(2) ?
C18A C19A C20A 120.6(3) no
C19A C20A C21A 119.5(3) no
C16A C21A C20A 121.4(3) no
O1A C2A H2A 108.32 no
C3A C2A H2A 108.46 no
C10A C2A H2A 108.29 no
C2A C3A H3A 107.48 no
C4A C3A H3A 107.45 no
C7A C3A H3A 107.39 no
O8A C4A H4A 109.03 no
C3A C4A H4A 109.09 no
C5A C4A H4A 109.03 no
C4A C5A H5A 107.66 no
C6A C5A H5A 107.67 no
C9A C5A H5A 107.74 no
O1A C6A H6A 108.61 no
C5A C6A H6A 108.57 no
C16A C6A H6A 108.57 no
C3A C7A H71A 109.44 no
C3A C7A H72A 109.52 no
C3A C7A H73A 109.47 no
H71A C7A H72A 109.48 no
H71A C7A H73A 109.41 no
H72A C7A H73A 109.51 no
C5A C9A H91A 109.48 no
C5A C9A H92A 109.49 no
C5A C9A H93A 109.46 no
H91A C9A H92A 109.49 no
H91A C9A H93A 109.51 no
H92A C9A H93A 109.39 no
C10A C11A H11A 119.17 no
C12A C11A H11A 119.06 no
C11A C12A H12A 120.49 no
C13A C12A H12A 120.48 no
C13A C14A H14A 120.09 no
C15A C14A H14A 120.14 no
C10A C15A H15A 119.56 no
C14A C15A H15A 119.47 no
C16A C17A H17A 119.32 no
C18A C17A H17A 119.38 no
C17A C18A H18A 120.13 no
C19A C18A H18A 120.27 no
C19A C20A H20A 120.30 no
C21A C20A H20A 120.17 no
C16A C21A H21A 119.34 no
C20A C21A H21A 119.31 no

loop_
_geom_bond_atom_site_label_1
_geom_bond_atom_site_label_2
_geom_bond_site_symmetry_1
_geom_bond_site_symmetry_2
_geom_bond_distance
_geom_bond_publ_flag
Cl1 C13 . . 1.737(3) ?
Cl2 C19 . . 1.744(3) ?
Cl1A C13A . . 1.745(4) ?
Cl2A C19A . . 1.740(3) ?
O1 C6 . . 1.431(3) y
O1 C2 . . 1.425(3) y
O8 C4 . . 1.437(3) y
O8 H8 . . 0.84(4) ?
O1A C2A . . 1.447(3) y
O1A C6A . . 1.447(3) y
O8A C4A . . 1.431(3) y
O8A H8A . . 0.81(3) ?
C2 C10 . . 1.509(3) ?
C2 C3 . . 1.540(4) ?
C3 C7 . . 1.513(4) ?
C3 C4 . . 1.529(3) ?
C4 C5 . . 1.515(3) ?
C5 C6 . . 1.538(4) ?
C5 C9 . . 1.524(4) ?
C6 C16 . . 1.502(3) ?
C10 C11 . . 1.376(4) no
C10 C15 . . 1.383(4) no
C11 C12 . . 1.384(3) no
C12 C13 . . 1.366(4) no
C13 C14 . . 1.368(4) no
C14 C15 . . 1.383(5) no
C16 C17 . . 1.386(4) no
C16 C21 . . 1.377(4) no
C17 C18 . . 1.385(5) no
C18 C19 . . 1.357(5) no
C19 C20 . . 1.371(5) no
C20 C21 . . 1.378(5) no
C2 H2 . . 0.9806 no
C3 H3 . . 0.9790 no
C4 H4 . . 0.9798 no
C5 H5 . . 0.9799 no
C6 H6 . . 0.9793 no
C7 H72 . . 0.9613 no
C7 H73 . . 0.9597 no
C7 H71 . . 0.9609 no
C9 H93 . . 0.9598 no
C9 H92 . . 0.9603 no
C9 H91 . . 0.9608 no
C11 H11 . . 0.9310 no
C12 H12 . . 0.9308 no
C14 H14 . . 0.9298 no
C15 H15 . . 0.9313 no
C17 H17 . . 0.9303 no
C18 H18 . . 0.9298 no
C20 H20 . . 0.9308 no
C21 H21 . . 0.9291 no
C2A C3A . . 1.540(3) ?
C2A C10A . . 1.504(3) ?
C3A C7A . . 1.520(4) ?
C3A C4A . . 1.522(3) ?
C4A C5A . . 1.520(3) ?
C5A C9A . . 1.523(4) ?
C5A C6A . . 1.534(3) ?
C6A C16A . . 1.505(3) ?
C10A C11A . . 1.380(4) no
C10A C15A . . 1.382(4) no
C11A C12A . . 1.385(5) no
C12A C13A . . 1.363(5) no
C13A C14A . . 1.371(5) no
C14A C15A . . 1.382(5) no
C16A C21A . . 1.383(4) no
C16A C17A . . 1.383(3) no
C17A C18A . . 1.381(4) no
C18A C19A . . 1.364(4) no
C19A C20A . . 1.368(5) no
C20A C21A . . 1.379(4) no
C2A H2A . . 0.9794 no
C3A H3A . . 0.9793 no
C4A H4A . . 0.9796 no
C5A H5A . . 0.9799 no
C6A H6A . . 0.9799 no
C7A H71A . . 0.9600 no
C7A H72A . . 0.9600 no
C7A H73A . . 0.9595 no
C9A H91A . . 0.9596 no
C9A H92A . . 0.9605 no
C9A H93A . . 0.9611 no
C11A H11A . . 0.9292 no
C12A H12A . . 0.9299 no
C14A H14A . . 0.9297 no
C15A H15A . . 0.9301 no
C17A H17A . . 0.9299 no
C18A H18A . . 0.9302 no
C20A H20A . . 0.9303 no
C21A H21A . . 0.9302 no

loop_
_geom_contact_atom_site_label_1
_geom_contact_atom_site_label_2
_geom_contact_distance
_geom_contact_site_symmetry_2
_geom_contact_publ_flag
Cl1 C4A 3.563(3) 2_545 no
Cl1 C7A 3.585(4) 4_554 no
Cl1 H4A 2.6102 2_545 no
Cl2 H21 2.9153 2_555 no
Cl2 H21A 2.8808 2_555 no
Cl2A H15A 3.0803 2_655 no
O1A O8 2.850(3) 2_645 no
O8 O8A 2.833(3) 4_564 no
O8 O1A 2.850(3) 2_655 no
O8A C6A 3.380(3) 3_666 no
O8A C17A 3.377(3) 3_666 no
O8A O8 2.833(3) 4_565 no
O1 H21 2.5155 . no
O1 H15 2.4561 . no
O1A H15A 2.5756 . no
O1A H21A 2.7364 . no
O1A H8 2.04(4) 2_645 no
O8 H92 2.6537 . no
O8 H8A 2.09(3) 4_564 no
O8 H72 2.5984 . no
O8 H6 2.6167 . no
O8 H2 2.5864 . no
O8A H2A 2.4371 . no
O8A H73A 2.5782 . no
O8A H92A 2.6614 . no
O8A H17A 2.6992 3_666 no
O8A H6A 2.6840 . no
O8A H6A 2.5577 3_666 no
C4A Cl1 3.563(3) 2_555 no
C6A O8A 3.380(3) 3_666 no
C7 C11 3.308(4) . no
C7A Cl1 3.585(4) 4_555 no
C7A C11A 3.299(5) . no
C9 C17 3.394(5) . no
C9 C21A 3.586(5) 2_655 no
C9A C17A 3.473(4) . no
C11 C7 3.308(4) . no
C11 C13 3.481(4) 3_565 no
C11 C12 3.568(4) 3_565 no
C11A C7A 3.299(5) . no
C12 C12 3.427(4) 3_565 no
C12 C13 3.596(4) 3_565 no
C12 C11 3.568(4) 3_565 no
C13 C12 3.596(4) 3_565 no
C13 C11 3.481(4) 3_565 no
C17 C9 3.394(5) . no
C17A O8A 3.377(3) 3_666 no
C17A C9A 3.473(4) . no
C21A C9 3.586(5) 2_645 no
C2A H8 2.76(4) 2_645 no
C5A H21A 3.0772 . no
C6A H8 2.84(4) 2_645 no
C9 H8 2.98(4) . no
C9A H8A 2.81(3) . no
C10 H73 2.7253 . no
C10A H8 2.95(4) 2_645 no
C10A H71A 2.6691 . no
C11 H73 2.7641 . no
C11A H71A 2.7988 . no
C12 H18A 3.0911 2_645 no
C13 H18A 3.0455 2_645 no
C15 H3 3.0864 . no
C16 H91 2.6970 . no
C16A H92 2.7996 2_645 no
C16A H91A 2.6225 . no
C17 H91 2.8349 . no
C17A H92 2.8536 2_645 no
C17A H91A 2.9136 . no
C18 H3A 3.0994 2_555 no
C18A H92 3.0629 2_645 no
C19 H3A 3.0727 2_555 no
C21 H5 3.0288 . no
C21A H5A 2.8397 . no
C21A H92 2.9033 2_645 no
H2 H6 2.4505 . no
H2 H11 2.4212 . no
H2 O8 2.5864 . no
H2A O8A 2.4371 . no
H2A H6A 2.3822 . no
H2A H11A 2.3626 . no
H3 C15 3.0864 . no
H3 H5 2.4612 . no
H3A H5A 2.4616 . no
H3A C18 3.0994 2_545 no
H3A C19 3.0727 2_545 no
H4 H20A 2.5116 . no
H4 H71 2.5022 . no
H4 H93 2.5199 . no
H4A H72A 2.5122 . no
H4A H93A 2.5636 . no
H4A Cl1 2.6102 2_555 no
H5 C21 3.0288 . no
H5 H3 2.4612 . no
H5A C21A 2.8397 . no
H5A H3A 2.4616 . no
H5A H21A 2.5482 . no
H6 O8 2.6167 . no
H6 H2 2.4505 . no
H6 H17 2.4073 . no
H6A O8A 2.5577 3_666 no
H6A H2A 2.3822 . no
H6A O8A 2.6840 . no
H6A H17A 2.3398 . no
H6A H92A 2.5502 . no
H8 H92 2.5461 . no
H8 C9 2.98(4) . no
H8 C6A 2.84(4) 2_655 no
H8 O1A 2.04(4) 2_655 no
H8 C2A 2.76(4) 2_655 no
H8 C10A 2.95(4) 2_655 no
H8 H8A 2.40(5) 4_564 no
H8A C9A 2.81(3) . no
H8A O8 2.09(3) 4_565 no
H8A H8 2.40(5) 4_565 no
H8A H92A 2.3401 . no
H11 H2 2.4212 . no
H11 H93A 2.5779 4_564 no
H11A H2A 2.3626 . no
H15 O1 2.4561 . no
H15A O1A 2.5756 . no
H15A Cl2A 3.0803 2_645 no
H17 H6 2.4073 . no
H17A O8A 2.6992 3_666 no
H17A H6A 2.3398 . no
H17A H73A 2.5267 3_666 no
H18A C12 3.0911 2_655 no
H18A C13 3.0455 2_655 no
H20A H4 2.5116 . no
H21 O1 2.5155 . no
H21 Cl2 2.9153 2_545 no
H21A O1A 2.7364 . no
H21A Cl2 2.8808 2_545 no
H21A C5A 3.0772 . no
H21A H5A 2.5482 . no
H71 H4 2.5022 . no
H71A C10A 2.6691 . no
H71A C11A 2.7988 . no
H72 O8 2.5984 . no
H72A H4A 2.5122 . no
H73 C10 2.7253 . no
H73 C11 2.7641 . no
H73A O8A 2.5782 . no
H73A H17A 2.5267 3_666 no
H91 C16 2.6970 . no
H91 C17 2.8349 . no
H91A C16A 2.6225 . no
H91A C17A 2.9136 . no
H92 O8 2.6537 . no
H92 H8 2.5461 . no
H92 C16A 2.7996 2_655 no
H92 C17A 2.8536 2_655 no
H92 C18A 3.0629 2_655 no
H92 C21A 2.9033 2_655 no
H92A H8A 2.3401 . no
H92A O8A 2.6614 . no
H92A H6A 2.5502 . no
H93 H4 2.5199 . no
H93A H4A 2.5636 . no
H93A H11 2.5779 4_565 no

loop_
_geom_hbond_atom_site_label_D
_geom_hbond_atom_site_label_H
_geom_hbond_atom_site_label_A
_geom_hbond_site_symmetry_A
_geom_hbond_distance_DH
_geom_hbond_distance_HA
_geom_hbond_distance_DA
_geom_hbond_angle_DHA
_geom_hbond_publ_flag
O8 H8 O1A 2_655 0.84(4) 2.04(4) 2.850(3) 163(3) yes
O8A H8A O8 4_565 0.81(3) 2.09(3) 2.833(3) 152(3) yes
C2A H2A O8A . 0.98 2.44 2.827(3) 103 no
C4A H4A Cl1 2_555 0.98 2.61 3.563(3) 164 yes
C6A H6A O8A 3_666 0.98 2.56 3.380(3) 141 yes

loop_
_geom_torsion_atom_site_label_1
_geom_torsion_atom_site_label_2
_geom_torsion_atom_site_label_3
_geom_torsion_atom_site_label_4
_geom_torsion
_geom_torsion_publ_flag
C6 O1 C2 C3 59.0(3) ?
C6 O1 C2 C10 -178.4(2) ?
C2 O1 C6 C5 -58.8(3) ?
C2 O1 C6 C16 178.0(2) yes
C2A O1A C6A C5A -58.4(2) ?
C6A O1A C2A C3A 62.5(2) ?
C6A O1A C2A C10A -173.23(19) ?
C2A O1A C6A C16A 178.74(18) yes
O1 C2 C3 C4 -55.2(3) ?
O1 C2 C10 C11 146.7(2) no
C10 C2 C3 C7 59.6(3) ?
C10 C2 C3 C4 -174.7(2) yes
C3 C2 C10 C15 87.1(3) no
O1 C2 C10 C15 -34.6(3) no
C3 C2 C10 C11 -91.6(3) no
O1 C2 C3 C7 179.0(2) ?
C7 C3 C4 C5 -177.6(2) yes
C2 C3 C4 C5 55.6(3) ?
C2 C3 C4 O8 -65.8(2) ?
C7 C3 C4 O8 60.9(3) y
O8 C4 C5 C9 -62.5(3) ?
C3 C4 C5 C6 -56.3(3) ?
C3 C4 C5 C9 177.8(2) ?
O8 C4 C5 C6 63.4(2) yes
C9 C5 C6 C16 -59.2(3) ?
C4 C5 C6 C16 175.36(19) ?
C9 C5 C6 O1 -178.8(2) yes
C4 C5 C6 O1 55.8(3) ?
C5 C6 C16 C21 -80.7(3) no
O1 C6 C16 C17 -141.1(3) no
C5 C6 C16 C17 97.5(3) no
O1 C6 C16 C21 40.6(3) no
C2 C10 C11 C12 177.6(2) no
C15 C10 C11 C12 -1.1(4) no
C11 C10 C15 C14 0.9(4) no
C2 C10 C15 C14 -177.9(3) no
C10 C11 C12 C13 0.4(4) no
C11 C12 C13 Cl1 179.2(2) no
C11 C12 C13 C14 0.7(4) no
Cl1 C13 C14 C15 -179.4(2) no
C12 C13 C14 C15 -0.9(4) no
C13 C14 C15 C10 0.1(4) no
C21 C16 C17 C18 1.6(5) no
C6 C16 C17 C18 -176.7(3) no
C6 C16 C21 C20 176.9(3) no
C17 C16 C21 C20 -1.4(4) no
C16 C17 C18 C19 -0.8(5) no
C17 C18 C19 C20 -0.3(5) no
C17 C18 C19 Cl2 -178.9(3) no
Cl2 C19 C20 C21 179.1(2) no
C18 C19 C20 C21 0.5(5) no
C19 C20 C21 C16 0.4(5) no
O1A C2A C10A C15A -38.1(3) no
C10A C2A C3A C7A 51.7(3) ?
O1A C2A C10A C11A 144.5(3) no
O1A C2A C3A C4A -60.9(2) ?
O1A C2A C3A C7A 173.6(2) ?
C10A C2A C3A C4A 177.1(2) yes
C3A C2A C10A C15A 83.9(3) no
C3A C2A C10A C11A -93.5(3) no
C2A C3A C4A O8A -63.9(2) ?
C7A C3A C4A C5A -175.0(2) yes
C2A C3A C4A C5A 58.2(3) ?
C7A C3A C4A O8A 62.8(3) y
O8A C4A C5A C6A 64.4(3) yes
C3A C4A C5A C9A -179.1(2) ?
O8A C4A C5A C9A -60.0(3) ?
C3A C4A C5A C6A -54.7(3) ?
C9A C5A C6A O1A 178.4(2) yes
C9A C5A C6A C16A -60.6(3) ?
C4A C5A C6A C16A 174.2(2) ?
C4A C5A C6A O1A 53.2(3) ?
O1A C6A C16A C21A 54.6(3) no
O1A C6A C16A C17A -128.8(2) no
C5A C6A C16A C21A -68.0(3) no
C5A C6A C16A C17A 108.6(3) no
C2A C10A C11A C12A 175.1(3) no
C11A C10A C15A C14A 1.8(5) no
C15A C10A C11A C12A -2.4(5) no
C2A C10A C15A C14A -175.6(3) no
C10A C11A C12A C13A 1.2(5) no
C11A C12A C13A Cl1A 180.0(3) no
C11A C12A C13A C14A 0.6(6) no
Cl1A C13A C14A C15A 179.5(3) no
C12A C13A C14A C15A -1.1(6) no
C13A C14A C15A C10A -0.1(5) no
C21A C16A C17A C18A 1.6(4) no
C6A C16A C21A C20A 175.6(3) no
C6A C16A C17A C18A -175.1(3) no
C17A C16A C21A C20A -1.1(4) no
C16A C17A C18A C19A -0.9(4) no
C17A C18A C19A Cl2A 179.3(2) no
C17A C18A C19A C20A -0.3(5) no
C18A C19A C20A C21A 0.7(5) no
Cl2A C19A C20A C21A -178.8(3) no
C19A C20A C21A C16A 0.0(5) no
